data_7225539
loop_
_publ_author_name
'Drebushchak, T. N.'
'Drebushchak, V. A.'
'Pankrushina, N. A.'
'Boldyreva, E. V.'

_publ_section_title
;
 Single-crystal to single-crystal conformational polymorphic
 transformation in tolbutamide at 313 K. Relation to other polymorphic
 transformations in tolbutamide and chlorpropamide
;
_journal_issue 30
_journal_name_full CrystEngComm
_journal_page_first 5736
_journal_paper_doi 10.1039/C6CE00764C
_journal_volume 18
_journal_year 2016
_chemical_formula_moiety 'C12 H18 N2 O3 S'
_chemical_formula_sum 'C12 H18 N2 O3 S'
_chemical_formula_weight 270.34
_chemical_name_common 'Tolbutamide form II'
_chemical_name_systematic N-(Butylcarbamoyl)-4-methylbenzenesulfonamide
_space_group_crystal_system monoclinic
_space_group_IT_number 7
_space_group_name_Hall 'P -2yc'
_space_group_name_H-M_alt 'P 1 c 1'
_symmetry_cell_setting monoclinic
_symmetry_Int_Tables_number 7
_symmetry_space_group_name_Hall 'P -2yc'
_symmetry_space_group_name_H-M 'P 1 c 1'
_atom_sites_solution_hydrogens geom
_audit_creation_method SHELXL-2014/6
_audit_update_record
;
2016-03-21 deposited with the CCDC.
2016-06-15 downloaded from the CCDC.
;
_cell_angle_alpha 90
_cell_angle_beta 94.268(3)
_cell_angle_gamma 90
_cell_formula_units_Z 8
_cell_length_a 9.0256(2)
_cell_length_b 17.1443(5)
_cell_length_c 17.7904(5)
_cell_measurement_reflns_used 7205
_cell_measurement_temperature 100(2)
_cell_measurement_theta_max 23.3680
_cell_measurement_theta_min 3.0870
_cell_volume 2745.21(13)
_computing_structure_refinement 'SHELXL-2014/6 (Sheldrick, 2014)'
_diffrn_ambient_temperature 100(2)
_diffrn_detector_area_resol_mean 10.3457
_diffrn_measured_fraction_theta_full 0.998
_diffrn_measured_fraction_theta_max 0.998
_diffrn_measurement_device_type 'Xcalibur, Ruby, Gemini ultra'
_diffrn_measurement_method '\w scans'
_diffrn_radiation_probe x-ray
_diffrn_radiation_type MoK\a
_diffrn_radiation_wavelength 0.71073
_diffrn_reflns_av_R_equivalents 0.0989
_diffrn_reflns_av_unetI/netI 0.1060
_diffrn_reflns_Laue_measured_fraction_full 0.998
_diffrn_reflns_Laue_measured_fraction_max 0.998
_diffrn_reflns_limit_h_max 11
_diffrn_reflns_limit_h_min -11
_diffrn_reflns_limit_k_max 21
_diffrn_reflns_limit_k_min -21
_diffrn_reflns_limit_l_max 22
_diffrn_reflns_limit_l_min -22
_diffrn_reflns_number 42260
_diffrn_reflns_point_group_measured_fraction_full 0.998
_diffrn_reflns_point_group_measured_fraction_max 0.998
_diffrn_reflns_theta_full 25.242
_diffrn_reflns_theta_max 26.372
_diffrn_reflns_theta_min 3.102
_diffrn_source 'Enhance (Mo) X-ray Source'
_exptl_absorpt_coefficient_mu 0.238
_exptl_absorpt_correction_T_max 1.000
_exptl_absorpt_correction_T_min 0.897
_exptl_absorpt_correction_type multi-scan
_exptl_absorpt_process_details
;
CrysAlisPro, Oxford Diffraction Ltd.,
Version 1.171.33.48 (release 15-09-2009 CrysAlis171 .NET)
(compiled Sep 15 2009,11:49:04)
Empirical absorption correction using spherical harmonics, 
implemented in SCALE3 ABSPACK scaling algorithm.
;
_exptl_crystal_colour colorless
_exptl_crystal_density_diffrn 1.308
_exptl_crystal_description plate
_exptl_crystal_F_000 1152
_exptl_crystal_recrystallization_method 'from solution of tolbutamide in acetonitrile'
_exptl_crystal_size_max 0.410
_exptl_crystal_size_mid 0.090
_exptl_crystal_size_min 0.030
_refine_diff_density_max 0.457
_refine_diff_density_min -0.387
_refine_diff_density_rms 0.063
_refine_ls_abs_structure_details
;
 Flack x determined using 3118 quotients [(I+)-(I-)]/[(I+)+(I-)]
 (Parsons, Flack and Wagner, Acta Cryst. B69 (2013) 249-259).
;
_refine_ls_abs_structure_Flack 0.00(5)
_refine_ls_extinction_method none
_refine_ls_goodness_of_fit_ref 1.036
_refine_ls_hydrogen_treatment constr
_refine_ls_matrix_type full
_refine_ls_number_parameters 657
_refine_ls_number_reflns 11214
_refine_ls_number_restraints 2
_refine_ls_restrained_S_all 1.036
_refine_ls_R_factor_all 0.0948
_refine_ls_R_factor_gt 0.0632
_refine_ls_shift/su_max 0.000
_refine_ls_shift/su_mean 0.000
_refine_ls_structure_factor_coef Fsqd
_refine_ls_weighting_details 'w=1/[\s^2^(Fo^2^)+(0.0338P)^2^+0.0936P] where P=(Fo^2^+2Fc^2^)/3'
_refine_ls_weighting_scheme calc
_refine_ls_wR_factor_gt 0.0984
_refine_ls_wR_factor_ref 0.1086
_reflns_Friedel_coverage 0.996
_reflns_Friedel_fraction_full 0.998
_reflns_Friedel_fraction_max 0.998
_reflns_number_gt 8469
_reflns_number_total 11214
_reflns_threshold_expression 'I > 2\s(I)'
_cod_data_source_file c6ce00764c2.cif
_cod_data_source_block TB-II_100
_cod_depositor_comments 'Adding full bibliography for 7225535--7225539.cif.'
_cod_original_sg_symbol_H-M 'P c'
_cod_database_code 7225539
_shelx_space_group_comment
;
The symmetry employed for this shelxl refinement is uniquely defined
by the following loop, which should always be used as a source of
symmetry information in preference to the above space-group names.
They are only intended as comments.
;
_shelx_estimated_absorpt_t_min 0.909
_shelx_estimated_absorpt_t_max 0.993
_shelxl_version_number 2014/6

loop_
_space_group_symop_operation_xyz
'x, y, z'
'x, -y, z+1/2'

loop_
_atom_site_label
_atom_site_type_symbol
_atom_site_fract_x
_atom_site_fract_y
_atom_site_fract_z
_atom_site_U_iso_or_equiv
_atom_site_adp_type
_atom_site_occupancy
_atom_site_site_symmetry_order
_atom_site_calc_flag
_atom_site_refinement_flags_posn
_atom_site_refinement_flags_adp
S1A S 0.92184(14) 0.04470(9) 0.24387(8) 0.0189(3) Uani 1 1 d . .
S1C S 0.94058(15) 0.53562(9) 0.56552(8) 0.0212(3) Uani 1 1 d . .
S1D S 0.40731(14) 0.56244(9) 0.28378(8) 0.0179(3) Uani 1 1 d . .
S1B S 0.38783(15) 0.09154(8) 0.49125(8) 0.0196(3) Uani 1 1 d . .
O3A O 0.6348(4) 0.0479(2) 0.3131(2) 0.0213(9) Uani 1 1 d . .
O2C O 1.0849(4) 0.5662(2) 0.5841(2) 0.0261(10) Uani 1 1 d . .
O2A O 0.9483(4) 0.0041(2) 0.3139(2) 0.0243(9) Uani 1 1 d . .
O2B O 0.3593(4) 0.0485(2) 0.5576(2) 0.0229(9) Uani 1 1 d . .
O1C O 0.8260(4) 0.5501(2) 0.6152(2) 0.0264(10) Uani 1 1 d . .
O3B O 0.6765(4) 0.0416(2) 0.5707(2) 0.0228(9) Uani 1 1 d . .
O3D O 0.5821(4) 0.5846(2) 0.4333(2) 0.0257(10) Uani 1 1 d . .
O3C O 1.0810(4) 0.5615(2) 0.4207(2) 0.0267(10) Uani 1 1 d . .
O1D O 0.2829(4) 0.5839(2) 0.2338(2) 0.0227(9) Uani 1 1 d . .
O1A O 1.0131(4) 0.0295(2) 0.1831(2) 0.0271(10) Uani 1 1 d . .
C8C C 0.9454(6) 0.5723(3) 0.4188(3) 0.0187(13) Uani 1 1 d . .
O2D O 0.5494(4) 0.5970(2) 0.2763(2) 0.0221(9) Uani 1 1 d . .
N1B N 0.5415(5) 0.0605(3) 0.4582(2) 0.0214(11) Uani 1 1 d . .
H1B H 0.5423 0.0563 0.4090 0.026 Uiso 1 1 calc R U
C8D C 0.4458(6) 0.5914(3) 0.4334(3) 0.0169(13) Uani 1 1 d . .
O1B O 0.2822(4) 0.0900(2) 0.4266(2) 0.0266(10) Uani 1 1 d . .
N1C N 0.8708(5) 0.5708(3) 0.4846(3) 0.0227(11) Uani 1 1 d . .
H1C H 0.7802 0.5901 0.4827 0.027 Uiso 1 1 calc R U
N2C N 0.8585(5) 0.5865(3) 0.3566(3) 0.0201(11) Uani 1 1 d . .
H2C H 0.7614 0.5873 0.3589 0.024 Uiso 1 1 calc R U
C5C C 0.9530(6) 0.4345(3) 0.5523(3) 0.0214(14) Uani 1 1 d . .
N2D N 0.3753(5) 0.6079(3) 0.4945(3) 0.0180(10) Uani 1 1 d . .
H2D H 0.2775 0.6068 0.4918 0.022 Uiso 1 1 calc R U
N2A N 0.5060(4) 0.0007(3) 0.2077(2) 0.0182(11) Uani 1 1 d . .
H2A H 0.5130 -0.0144 0.1608 0.022 Uiso 1 1 calc R U
N2B N 0.7837(5) 0.0203(3) 0.4605(3) 0.0223(11) Uani 1 1 d . .
H2B H 0.7761 0.0301 0.4118 0.027 Uiso 1 1 calc R U
N1D N 0.3533(5) 0.5830(3) 0.3675(2) 0.0202(11) Uani 1 1 d . .
H1D H 0.2573 0.5893 0.3712 0.024 Uiso 1 1 calc R U
C8A C 0.6265(6) 0.0259(3) 0.2469(3) 0.0178(12) Uani 1 1 d . .
C5D C 0.4265(6) 0.4601(3) 0.2810(3) 0.0187(13) Uani 1 1 d . .
C9C C 0.9221(6) 0.6009(3) 0.2842(3) 0.0223(14) Uani 1 1 d . .
H9CA H 0.8481 0.5869 0.2425 0.027 Uiso 1 1 calc R U
H9CB H 1.0103 0.5672 0.2805 0.027 Uiso 1 1 calc R U
C5A C 0.9266(6) 0.1454(3) 0.2643(3) 0.0170(13) Uani 1 1 d . .
C7C C 0.8413(7) 0.3131(4) 0.5144(4) 0.0367(17) Uani 1 1 d . .
H7C H 0.7606 0.2851 0.4901 0.044 Uiso 1 1 calc R U
C8B C 0.6717(6) 0.0402(3) 0.5013(3) 0.0182(13) Uani 1 1 d . .
N1A N 0.7538(4) 0.0273(3) 0.2066(2) 0.0173(11) Uani 1 1 d . .
H1A H 0.7428 0.0182 0.1578 0.021 Uiso 1 1 calc R U
C9D C 0.4569(6) 0.6279(3) 0.5659(3) 0.0210(13) Uani 1 1 d . .
H9DA H 0.5386 0.5900 0.5763 0.025 Uiso 1 1 calc R U
H9DB H 0.3893 0.6238 0.6071 0.025 Uiso 1 1 calc R U
C4A C 0.9923(6) 0.1703(4) 0.3328(3) 0.0244(14) Uani 1 1 d . .
H4A H 1.0289 0.1335 0.3697 0.029 Uiso 1 1 calc R U
C6D C 0.3094(6) 0.4161(4) 0.2490(3) 0.0258(14) Uani 1 1 d . .
H6D H 0.2209 0.4406 0.2286 0.031 Uiso 1 1 calc R U
C3C C 1.0801(7) 0.3143(4) 0.5812(3) 0.0316(16) Uani 1 1 d . .
H3C H 1.1648 0.2876 0.6032 0.038 Uiso 1 1 calc R U
C4D C 0.5546(6) 0.4250(4) 0.3115(3) 0.0257(14) Uani 1 1 d . .
H4D H 0.6343 0.4557 0.3333 0.031 Uiso 1 1 calc R U
C9B C 0.9184(6) -0.0169(4) 0.4933(4) 0.0286(15) Uani 1 1 d . .
H9BB H 0.9394 0.0010 0.5459 0.034 Uiso 1 1 calc R U
H9BA H 1.0037 -0.0024 0.4643 0.034 Uiso 1 1 calc R U
C4C C 1.0756(6) 0.3946(4) 0.5837(3) 0.0259(14) Uani 1 1 d . .
H4C H 1.1572 0.4227 0.6072 0.031 Uiso 1 1 calc R U
C2C C 0.9636(7) 0.2718(4) 0.5472(4) 0.0303(15) Uani 1 1 d . .
C5B C 0.4186(6) 0.1894(3) 0.5177(3) 0.0202(14) Uani 1 1 d . .
C9A C 0.3606(6) -0.0033(3) 0.2397(3) 0.0210(13) Uani 1 1 d . .
H9AA H 0.2838 0.0185 0.2029 0.025 Uiso 1 1 calc R U
H9AB H 0.3631 0.0293 0.2857 0.025 Uiso 1 1 calc R U
C6A C 0.8744(6) 0.1996(4) 0.2099(3) 0.0246(14) Uani 1 1 d . .
H6A H 0.8316 0.1827 0.1623 0.030 Uiso 1 1 calc R U
C3A C 1.0039(6) 0.2492(4) 0.3468(3) 0.0238(14) Uani 1 1 d . .
H3A H 1.0495 0.2663 0.3938 0.029 Uiso 1 1 calc R U
C6C C 0.8352(6) 0.3931(4) 0.5165(3) 0.0276(15) Uani 1 1 d . .
H6C H 0.7514 0.4199 0.4937 0.033 Uiso 1 1 calc R U
C2A C 0.9517(6) 0.3038(4) 0.2951(3) 0.0208(14) Uani 1 1 d . .
C4B C 0.4796(6) 0.2089(3) 0.5892(3) 0.0227(14) Uani 1 1 d . .
H4B H 0.5064 0.1690 0.6247 0.027 Uiso 1 1 calc R U
C2D C 0.4503(7) 0.2989(4) 0.2776(4) 0.0296(15) Uani 1 1 d . .
C3B C 0.5011(6) 0.2861(4) 0.6085(3) 0.0242(14) Uani 1 1 d . .
H3B H 0.5415 0.2990 0.6578 0.029 Uiso 1 1 calc R U
C2B C 0.4646(6) 0.3456(3) 0.5569(3) 0.0267(15) Uani 1 1 d . .
C1B C 0.4872(7) 0.4297(4) 0.5766(4) 0.0326(16) Uani 1 1 d . .
H1BC H 0.5754 0.4353 0.6118 0.049 Uiso 1 1 calc R U
H1BB H 0.3999 0.4495 0.6002 0.049 Uiso 1 1 calc R U
H1BA H 0.5012 0.4596 0.5307 0.049 Uiso 1 1 calc R U
C7B C 0.4050(7) 0.3248(4) 0.4850(4) 0.0281(15) Uani 1 1 d . .
H7B H 0.3801 0.3645 0.4490 0.034 Uiso 1 1 calc R U
C7D C 0.3237(7) 0.3356(4) 0.2471(4) 0.0309(16) Uani 1 1 d . .
H7D H 0.2447 0.3051 0.2245 0.037 Uiso 1 1 calc R U
C6B C 0.3814(6) 0.2479(3) 0.4653(3) 0.0231(14) Uani 1 1 d . .
H6B H 0.3401 0.2348 0.4162 0.028 Uiso 1 1 calc R U
C7A C 0.8860(6) 0.2772(3) 0.2265(3) 0.0261(15) Uani 1 1 d . .
H7A H 0.8483 0.3142 0.1901 0.031 Uiso 1 1 calc R U
C1A C 0.9595(7) 0.3892(4) 0.3135(4) 0.0304(16) Uani 1 1 d . .
H1AC H 1.0601 0.4023 0.3342 0.046 Uiso 1 1 calc R U
H1AB H 0.8883 0.4014 0.3508 0.046 Uiso 1 1 calc R U
H1AA H 0.9353 0.4196 0.2676 0.046 Uiso 1 1 calc R U
C1C C 0.9660(9) 0.1843(4) 0.5451(4) 0.049(2) Uani 1 1 d . .
H1CB H 0.8897 0.1638 0.5761 0.073 Uiso 1 1 calc R U
H1CC H 1.0639 0.1656 0.5647 0.073 Uiso 1 1 calc R U
H1CA H 0.9459 0.1665 0.4930 0.073 Uiso 1 1 calc R U
C1D C 0.4671(8) 0.2118(4) 0.2741(4) 0.0430(19) Uani 1 1 d . .
H1DB H 0.4986 0.1969 0.2245 0.064 Uiso 1 1 calc R U
H1DA H 0.3717 0.1870 0.2820 0.064 Uiso 1 1 calc R U
H1DC H 0.5419 0.1948 0.3134 0.064 Uiso 1 1 calc R U
C10A C 0.3178(6) -0.0867(4) 0.2594(4) 0.0293(15) Uani 1 1 d . .
H10G H 0.2171 -0.0862 0.2780 0.035 Uiso 1 1 calc R U
H10H H 0.3136 -0.1187 0.2130 0.035 Uiso 1 1 calc R U
C3D C 0.5657(7) 0.3453(4) 0.3101(4) 0.0316(16) Uani 1 1 d . .
H3D H 0.6534 0.3210 0.3316 0.038 Uiso 1 1 calc R U
C12B C 0.9956(9) -0.2398(4) 0.5080(5) 0.062(2) Uani 1 1 d . .
H12A H 0.9621 -0.2514 0.4555 0.093 Uiso 1 1 calc R U
H12B H 0.9173 -0.2538 0.5408 0.093 Uiso 1 1 calc R U
H12C H 1.0855 -0.2699 0.5225 0.093 Uiso 1 1 calc R U
C10D C 0.5213(7) 0.7099(3) 0.5654(4) 0.0271(14) Uani 1 1 d . .
H10F H 0.5823 0.7184 0.6133 0.033 Uiso 1 1 calc R U
H10E H 0.5881 0.7137 0.5239 0.033 Uiso 1 1 calc R U
C12C C 0.8803(9) 0.8244(4) 0.2588(5) 0.065(3) Uani 1 1 d . .
H12E H 0.9415 0.8311 0.2160 0.098 Uiso 1 1 calc R U
H12F H 0.9374 0.8399 0.3054 0.098 Uiso 1 1 calc R U
H12D H 0.7912 0.8571 0.2515 0.098 Uiso 1 1 calc R U
C11C C 0.8348(8) 0.7396(4) 0.2643(5) 0.057(2) Uani 1 1 d . .
H11B H 0.7710 0.7334 0.3069 0.068 Uiso 1 1 calc R U
H11A H 0.7757 0.7244 0.2175 0.068 Uiso 1 1 calc R U
C11A C 0.4242(7) -0.1245(4) 0.3183(4) 0.0410(18) Uani 1 1 d . .
H11G H 0.4251 -0.0941 0.3657 0.049 Uiso 1 1 calc R U
H11H H 0.5258 -0.1233 0.3009 0.049 Uiso 1 1 calc R U
C10C C 0.9672(6) 0.6862(4) 0.2761(4) 0.0312(16) Uani 1 1 d . .
H10B H 1.0280 0.7025 0.3220 0.037 Uiso 1 1 calc R U
H10A H 1.0292 0.6912 0.2327 0.037 Uiso 1 1 calc R U
C12A C 0.3819(8) -0.2086(4) 0.3341(4) 0.049(2) Uani 1 1 d . .
H12K H 0.3749 -0.2382 0.2869 0.073 Uiso 1 1 calc R U
H12J H 0.2858 -0.2097 0.3563 0.073 Uiso 1 1 calc R U
H12L H 0.4579 -0.2321 0.3693 0.073 Uiso 1 1 calc R U
C12D C 0.4770(9) 0.8553(4) 0.5521(4) 0.047(2) Uani 1 1 d . .
H12G H 0.5405 0.8571 0.5098 0.071 Uiso 1 1 calc R U
H12I H 0.5370 0.8659 0.5992 0.071 Uiso 1 1 calc R U
H12H H 0.3987 0.8948 0.5447 0.071 Uiso 1 1 calc R U
C11D C 0.4063(7) 0.7743(3) 0.5560(4) 0.0306(15) Uani 1 1 d . .
H11F H 0.3426 0.7727 0.5989 0.037 Uiso 1 1 calc R U
H11E H 0.3421 0.7650 0.5093 0.037 Uiso 1 1 calc R U
C11B C 1.0295(8) -0.1531(4) 0.5160(5) 0.055(2) Uani 1 1 d . .
H11D H 1.0608 -0.1408 0.5692 0.066 Uiso 1 1 calc R U
H11C H 1.1120 -0.1391 0.4848 0.066 Uiso 1 1 calc R U
C10B C 0.8969(8) -0.1076(4) 0.4917(5) 0.049(2) Uani 1 1 d . .
H10D H 0.8168 -0.1211 0.5245 0.059 Uiso 1 1 calc R U
H10C H 0.8633 -0.1233 0.4396 0.059 Uiso 1 1 calc R U

loop_
_atom_site_aniso_label
_atom_site_aniso_U_11
_atom_site_aniso_U_22
_atom_site_aniso_U_33
_atom_site_aniso_U_23
_atom_site_aniso_U_13
_atom_site_aniso_U_12
S1A 0.0192(7) 0.0211(8) 0.0163(8) -0.0021(6) 0.0007(6) 0.0016(6)
S1C 0.0201(7) 0.0261(9) 0.0170(8) -0.0020(7) -0.0015(6) -0.0025(7)
S1D 0.0174(7) 0.0225(8) 0.0138(7) -0.0004(6) 0.0002(6) 0.0024(6)
S1B 0.0224(7) 0.0200(8) 0.0163(8) -0.0006(7) 0.0004(6) 0.0012(6)
O3A 0.025(2) 0.027(2) 0.013(2) -0.0031(18) 0.0005(17) 0.0023(17)
O2C 0.026(2) 0.028(2) 0.023(2) 0.0006(19) -0.0070(18) -0.0047(18)
O2A 0.027(2) 0.023(2) 0.022(2) 0.0000(18) -0.0039(17) 0.0064(17)
O2B 0.025(2) 0.023(2) 0.021(2) 0.0015(18) 0.0028(18) -0.0016(17)
O1C 0.027(2) 0.032(3) 0.020(2) -0.0080(19) 0.0032(18) 0.0007(19)
O3B 0.029(2) 0.025(2) 0.015(2) 0.0037(18) 0.0021(18) 0.0040(18)
O3D 0.014(2) 0.042(3) 0.020(2) -0.0010(19) 0.0011(17) 0.0044(18)
O3C 0.014(2) 0.035(3) 0.030(2) -0.002(2) 0.0013(17) 0.0019(18)
O1D 0.021(2) 0.026(2) 0.020(2) 0.0021(18) -0.0006(18) 0.0069(17)
O1A 0.021(2) 0.035(3) 0.025(2) -0.007(2) 0.0031(18) 0.0026(18)
C8C 0.019(3) 0.016(3) 0.021(3) -0.003(2) 0.001(3) 0.001(2)
O2D 0.018(2) 0.029(2) 0.019(2) 0.0006(18) 0.0021(17) 0.0008(17)
N1B 0.028(3) 0.027(3) 0.010(2) 0.001(2) -0.001(2) 0.005(2)
C8D 0.015(3) 0.016(3) 0.020(3) 0.001(3) 0.002(3) 0.001(2)
O1B 0.025(2) 0.033(3) 0.020(2) -0.0045(19) -0.0063(18) 0.0008(18)
N1C 0.013(2) 0.034(3) 0.021(3) 0.003(2) 0.000(2) 0.002(2)
N2C 0.013(2) 0.026(3) 0.021(3) 0.002(2) 0.000(2) 0.000(2)
C5C 0.024(3) 0.029(4) 0.012(3) -0.004(3) 0.006(3) -0.006(3)
N2D 0.014(2) 0.024(3) 0.016(3) -0.005(2) 0.004(2) 0.000(2)
N2A 0.018(2) 0.024(3) 0.012(2) -0.001(2) 0.001(2) -0.001(2)
N2B 0.029(3) 0.026(3) 0.013(2) 0.000(2) 0.001(2) 0.005(2)
N1D 0.014(2) 0.029(3) 0.018(3) -0.004(2) 0.001(2) 0.006(2)
C8A 0.026(3) 0.012(3) 0.015(3) 0.001(2) -0.001(3) 0.005(2)
C5D 0.023(3) 0.019(3) 0.015(3) -0.003(3) 0.006(2) 0.001(3)
C9C 0.024(3) 0.026(4) 0.017(3) -0.002(3) 0.005(3) 0.000(3)
C5A 0.015(3) 0.018(3) 0.018(3) 0.000(2) 0.003(2) -0.001(2)
C7C 0.034(4) 0.034(4) 0.042(4) -0.014(3) 0.011(3) -0.013(3)
C8B 0.023(3) 0.015(3) 0.016(3) -0.001(2) -0.002(3) 0.000(2)
N1A 0.017(2) 0.024(3) 0.010(2) 0.000(2) 0.000(2) -0.003(2)
C9D 0.023(3) 0.021(3) 0.018(3) -0.001(3) -0.003(3) 0.000(3)
C4A 0.020(3) 0.031(4) 0.021(3) 0.001(3) -0.005(3) 0.002(3)
C6D 0.026(3) 0.030(4) 0.022(3) -0.002(3) 0.008(3) 0.001(3)
C3C 0.042(4) 0.033(4) 0.021(3) 0.005(3) 0.007(3) 0.006(3)
C4D 0.023(3) 0.030(4) 0.025(4) 0.001(3) 0.004(3) 0.007(3)
C9B 0.027(3) 0.036(4) 0.023(3) 0.008(3) 0.003(3) 0.010(3)
C4C 0.029(3) 0.033(4) 0.016(3) 0.002(3) 0.000(3) -0.002(3)
C2C 0.034(4) 0.028(4) 0.031(4) 0.000(3) 0.019(3) -0.001(3)
C5B 0.020(3) 0.022(4) 0.019(3) -0.002(3) 0.003(3) 0.002(3)
C9A 0.015(3) 0.025(3) 0.023(3) 0.000(3) 0.001(3) 0.003(3)
C6A 0.027(3) 0.029(4) 0.018(3) 0.002(3) -0.001(3) -0.006(3)
C3A 0.023(3) 0.028(4) 0.020(3) -0.006(3) -0.002(3) -0.001(3)
C6C 0.022(3) 0.035(4) 0.025(4) -0.005(3) -0.001(3) -0.001(3)
C2A 0.016(3) 0.025(4) 0.022(4) 0.002(3) 0.006(3) -0.003(2)
C4B 0.025(3) 0.023(4) 0.019(3) 0.003(3) -0.003(3) -0.001(3)
C2D 0.043(4) 0.022(4) 0.026(4) 0.004(3) 0.019(3) 0.000(3)
C3B 0.030(3) 0.026(4) 0.017(3) -0.003(3) 0.004(3) 0.003(3)
C2B 0.031(3) 0.027(4) 0.024(4) -0.002(3) 0.012(3) -0.003(3)
C1B 0.039(4) 0.025(4) 0.035(4) -0.002(3) 0.015(3) -0.005(3)
C7B 0.038(4) 0.027(4) 0.021(4) 0.007(3) 0.012(3) 0.005(3)
C7D 0.037(4) 0.031(4) 0.025(4) -0.008(3) 0.005(3) -0.011(3)
C6B 0.033(3) 0.019(3) 0.017(3) 0.004(3) 0.005(3) 0.002(3)
C7A 0.035(4) 0.018(3) 0.025(4) 0.006(3) 0.001(3) 0.001(3)
C1A 0.036(4) 0.027(4) 0.029(4) -0.001(3) 0.003(3) -0.009(3)
C1C 0.069(5) 0.031(4) 0.050(5) -0.001(4) 0.029(4) -0.007(4)
C1D 0.066(5) 0.029(4) 0.037(4) 0.003(3) 0.024(4) 0.009(4)
C10A 0.021(3) 0.035(4) 0.034(4) -0.003(3) 0.010(3) -0.005(3)
C3D 0.032(3) 0.031(4) 0.033(4) 0.004(3) 0.007(3) 0.010(3)
C12B 0.076(6) 0.035(5) 0.080(7) -0.013(4) 0.029(5) -0.003(4)
C10D 0.030(3) 0.026(4) 0.026(4) -0.003(3) -0.002(3) -0.001(3)
C12C 0.076(6) 0.030(5) 0.091(7) 0.017(5) 0.017(5) 0.008(4)
C11C 0.042(4) 0.031(5) 0.097(7) 0.012(4) -0.005(4) -0.001(4)
C11A 0.038(4) 0.039(4) 0.046(5) 0.007(4) 0.005(3) -0.007(3)
C10C 0.027(3) 0.043(4) 0.024(3) 0.005(3) 0.004(3) -0.002(3)
C12A 0.069(5) 0.032(4) 0.045(5) 0.010(4) 0.005(4) -0.008(4)
C12D 0.075(5) 0.026(4) 0.040(5) -0.008(4) -0.003(4) -0.006(4)
C11D 0.043(4) 0.020(4) 0.028(4) -0.007(3) 0.001(3) 0.002(3)
C11B 0.057(5) 0.045(5) 0.063(6) 0.001(4) 0.010(4) 0.007(4)
C10B 0.049(4) 0.040(5) 0.059(5) 0.023(4) 0.010(4) 0.014(4)

loop_
_atom_type_symbol
_atom_type_description
_atom_type_scat_dispersion_real
_atom_type_scat_dispersion_imag
_atom_type_scat_source
C C 0.0033 0.0016 'International Tables Vol C Tables 4.2.6.8 and 6.1.1.4'
H H 0.0000 0.0000 'International Tables Vol C Tables 4.2.6.8 and 6.1.1.4'
O O 0.0106 0.0060 'International Tables Vol C Tables 4.2.6.8 and 6.1.1.4'
S S 0.1246 0.1234 'International Tables Vol C Tables 4.2.6.8 and 6.1.1.4'
N N 0.0061 0.0033 'International Tables Vol C Tables 4.2.6.8 and 6.1.1.4'

loop_
_geom_angle_atom_site_label_1
_geom_angle_atom_site_label_2
_geom_angle_atom_site_label_3
_geom_angle
O1A S1A O2A 120.0(2)
O1A S1A N1A 103.2(2)
O2A S1A N1A 110.7(2)
O1A S1A C5A 109.1(3)
O2A S1A C5A 107.3(3)
N1A S1A C5A 105.7(2)
O2C S1C O1C 119.0(2)
O2C S1C N1C 110.7(2)
O1C S1C N1C 103.3(2)
O2C S1C C5C 109.2(3)
O1C S1C C5C 108.1(3)
N1C S1C C5C 105.7(3)
O2D S1D O1D 120.3(2)
O2D S1D N1D 109.0(2)
O1D S1D N1D 103.7(2)
O2D S1D C5D 108.6(3)
O1D S1D C5D 108.2(2)
N1D S1D C5D 106.0(3)
O2B S1B O1B 120.1(2)
O2B S1B N1B 109.8(2)
O1B S1B N1B 103.7(2)
O2B S1B C5B 107.8(3)
O1B S1B C5B 108.3(3)
N1B S1B C5B 106.6(3)
O3C C8C N2C 124.8(5)
O3C C8C N1C 121.0(5)
N2C C8C N1C 114.2(5)
C8B N1B S1B 125.8(4)
C8B N1B H1B 117.1
S1B N1B H1B 117.1
O3D C8D N2D 123.9(5)
O3D C8D N1D 121.5(5)
N2D C8D N1D 114.6(4)
C8C N1C S1C 124.4(4)
C8C N1C H1C 117.8
S1C N1C H1C 117.8
C8C N2C C9C 121.0(5)
C8C N2C H2C 119.5
C9C N2C H2C 119.5
C4C C5C C6C 119.6(6)
C4C C5C S1C 119.5(4)
C6C C5C S1C 120.7(5)
C8D N2D C9D 121.3(5)
C8D N2D H2D 119.3
C9D N2D H2D 119.3
C8A N2A C9A 122.4(5)
C8A N2A H2A 118.8
C9A N2A H2A 118.8
C8B N2B C9B 122.6(5)
C8B N2B H2B 118.7
C9B N2B H2B 118.7
C8D N1D S1D 125.8(4)
C8D N1D H1D 117.1
S1D N1D H1D 117.1
O3A C8A N2A 126.4(5)
O3A C8A N1A 119.3(5)
N2A C8A N1A 114.3(5)
C4D C5D C6D 121.1(6)
C4D C5D S1D 120.2(4)
C6D C5D S1D 118.6(4)
N2C C9C C10C 111.6(5)
N2C C9C H9CA 109.3
C10C C9C H9CA 109.3
N2C C9C H9CB 109.3
C10C C9C H9CB 109.3
H9CA C9C H9CB 108.0
C4A C5A C6A 120.4(5)
C4A C5A S1A 119.0(4)
C6A C5A S1A 120.4(4)
C6C C7C C2C 121.7(6)
C6C C7C H7C 119.2
C2C C7C H7C 119.2
O3B C8B N2B 125.4(5)
O3B C8B N1B 120.6(5)
N2B C8B N1B 114.0(5)
C8A N1A S1A 124.6(4)
C8A N1A H1A 117.7
S1A N1A H1A 117.7
N2D C9D C10D 112.3(5)
N2D C9D H9DA 109.1
C10D C9D H9DA 109.1
N2D C9D H9DB 109.1
C10D C9D H9DB 109.1
H9DA C9D H9DB 107.9
C3A C4A C5A 118.9(5)
C3A C4A H4A 120.6
C5A C4A H4A 120.6
C5D C6D C7D 118.8(6)
C5D C6D H6D 120.6
C7D C6D H6D 120.6
C4C C3C C2C 121.2(6)
C4C C3C H3C 119.4
C2C C3C H3C 119.4
C3D C4D C5D 119.1(6)
C3D C4D H4D 120.4
C5D C4D H4D 120.4
N2B C9B C10B 109.2(5)
N2B C9B H9BB 109.8
C10B C9B H9BB 109.8
N2B C9B H9BA 109.8
C10B C9B H9BA 109.8
H9BB C9B H9BA 108.3
C3C C4C C5C 120.3(6)
C3C C4C H4C 119.8
C5C C4C H4C 119.8
C3C C2C C7C 117.8(6)
C3C C2C C1C 121.7(6)
C7C C2C C1C 120.5(6)
C4B C5B C6B 120.0(5)
C4B C5B S1B 121.2(5)
C6B C5B S1B 118.8(4)
N2A C9A C10A 112.3(5)
N2A C9A H9AA 109.1
C10A C9A H9AA 109.1
N2A C9A H9AB 109.1
C10A C9A H9AB 109.1
H9AA C9A H9AB 107.9
C7A C6A C5A 118.8(5)
C7A C6A H6A 120.6
C5A C6A H6A 120.6
C2A C3A C4A 122.1(5)
C2A C3A H3A 118.9
C4A C3A H3A 118.9
C7C C6C C5C 119.4(6)
C7C C6C H6C 120.3
C5C C6C H6C 120.3
C3A C2A C7A 117.9(6)
C3A C2A C1A 120.7(5)
C7A C2A C1A 121.3(5)
C3B C4B C5B 119.9(5)
C3B C4B H4B 120.1
C5B C4B H4B 120.1
C7D C2D C3D 118.2(6)
C7D C2D C1D 121.3(6)
C3D C2D C1D 120.5(6)
C4B C3B C2B 121.1(5)
C4B C3B H3B 119.5
C2B C3B H3B 119.5
C3B C2B C7B 118.1(6)
C3B C2B C1B 122.0(6)
C7B C2B C1B 119.9(6)
C2B C1B H1BC 109.5
C2B C1B H1BB 109.5
H1BC C1B H1BB 109.5
C2B C1B H1BA 109.5
H1BC C1B H1BA 109.5
H1BB C1B H1BA 109.5
C6B C7B C2B 121.4(6)
C6B C7B H7B 119.3
C2B C7B H7B 119.3
C2D C7D C6D 121.4(6)
C2D C7D H7D 119.3
C6D C7D H7D 119.3
C7B C6B C5B 119.5(5)
C7B C6B H6B 120.2
C5B C6B H6B 120.2
C6A C7A C2A 121.9(5)
C6A C7A H7A 119.0
C2A C7A H7A 119.0
C2A C1A H1AC 109.5
C2A C1A H1AB 109.5
H1AC C1A H1AB 109.5
C2A C1A H1AA 109.5
H1AC C1A H1AA 109.5
H1AB C1A H1AA 109.5
C2C C1C H1CB 109.5
C2C C1C H1CC 109.5
H1CB C1C H1CC 109.5
C2C C1C H1CA 109.5
H1CB C1C H1CA 109.5
H1CC C1C H1CA 109.5
C2D C1D H1DB 109.5
C2D C1D H1DA 109.5
H1DB C1D H1DA 109.5
C2D C1D H1DC 109.5
H1DB C1D H1DC 109.5
H1DA C1D H1DC 109.5
C11A C10A C9A 113.7(5)
C11A C10A H10G 108.8
C9A C10A H10G 108.8
C11A C10A H10H 108.8
C9A C10A H10H 108.8
H10G C10A H10H 107.7
C4D C3D C2D 121.4(6)
C4D C3D H3D 119.3
C2D C3D H3D 119.3
C11B C12B H12A 109.5
C11B C12B H12B 109.5
H12A C12B H12B 109.5
C11B C12B H12C 109.5
H12A C12B H12C 109.5
H12B C12B H12C 109.5
C11D C10D C9D 114.5(5)
C11D C10D H10F 108.6
C9D C10D H10F 108.6
C11D C10D H10E 108.6
C9D C10D H10E 108.6
H10F C10D H10E 107.6
C11C C12C H12E 109.5
C11C C12C H12F 109.5
H12E C12C H12F 109.5
C11C C12C H12D 109.5
H12E C12C H12D 109.5
H12F C12C H12D 109.5
C10C C11C C12C 112.1(6)
C10C C11C H11B 109.2
C12C C11C H11B 109.2
C10C C11C H11A 109.2
C12C C11C H11A 109.2
H11B C11C H11A 107.9
C10A C11A C12A 112.3(5)
C10A C11A H11G 109.2
C12A C11A H11G 109.2
C10A C11A H11H 109.2
C12A C11A H11H 109.2
H11G C11A H11H 107.9
C11C C10C C9C 112.4(5)
C11C C10C H10B 109.1
C9C C10C H10B 109.1
C11C C10C H10A 109.1
C9C C10C H10A 109.1
H10B C10C H10A 107.9
C11A C12A H12K 109.5
C11A C12A H12J 109.5
H12K C12A H12J 109.5
C11A C12A H12L 109.5
H12K C12A H12L 109.5
H12J C12A H12L 109.5
C11D C12D H12G 109.5
C11D C12D H12I 109.5
H12G C12D H12I 109.5
C11D C12D H12H 109.5
H12G C12D H12H 109.5
H12I C12D H12H 109.5
C10D C11D C12D 112.4(5)
C10D C11D H11F 109.1
C12D C11D H11F 109.1
C10D C11D H11E 109.1
C12D C11D H11E 109.1
H11F C11D H11E 107.9
C10B C11B C12B 109.7(7)
C10B C11B H11D 109.7
C12B C11B H11D 109.7
C10B C11B H11C 109.7
C12B C11B H11C 109.7
H11D C11B H11C 108.2
C11B C10B C9B 115.2(6)
C11B C10B H10D 108.5
C9B C10B H10D 108.5
C11B C10B H10C 108.5
C9B C10B H10C 108.5
H10D C10B H10C 107.5

loop_
_geom_bond_atom_site_label_1
_geom_bond_atom_site_label_2
_geom_bond_distance
S1A O1A 1.430(4)
S1A O2A 1.431(4)
S1A N1A 1.637(4)
S1A C5A 1.765(6)
S1C O2C 1.420(4)
S1C O1C 1.432(4)
S1C N1C 1.642(5)
S1C C5C 1.755(6)
S1D O2D 1.428(4)
S1D O1D 1.428(4)
S1D N1D 1.640(5)
S1D C5D 1.765(6)
S1B O2B 1.431(4)
S1B O1B 1.439(4)
S1B N1B 1.635(5)
S1B C5B 1.759(6)
O3A C8A 1.234(6)
O3B C8B 1.233(6)
O3D C8D 1.236(6)
O3C C8C 1.236(6)
C8C N2C 1.330(7)
C8C N1C 1.394(7)
N1B C8B 1.399(6)
N1B H1B 0.8800
C8D N2D 1.331(7)
C8D N1D 1.395(7)
N1C H1C 0.8800
N2C C9C 1.469(7)
N2C H2C 0.8800
C5C C4C 1.382(8)
C5C C6C 1.393(8)
N2D C9D 1.461(7)
N2D H2D 0.8800
N2A C8A 1.320(7)
N2A C9A 1.471(7)
N2A H2A 0.8800
N2B C8B 1.332(7)
N2B C9B 1.456(7)
N2B H2B 0.8800
N1D H1D 0.8800
C8A N1A 1.399(7)
C5D C4D 1.378(8)
C5D C6D 1.386(8)
C9C C10C 1.528(9)
C9C H9CA 0.9900
C9C H9CB 0.9900
C5A C4A 1.382(8)
C5A C6A 1.398(8)
C7C C6C 1.373(9)
C7C C2C 1.401(9)
C7C H7C 0.9500
N1A H1A 0.8800
C9D C10D 1.521(8)
C9D H9DA 0.9900
C9D H9DB 0.9900
C4A C3A 1.378(8)
C4A H4A 0.9500
C6D C7D 1.386(8)
C6D H6D 0.9500
C3C C4C 1.379(9)
C3C C2C 1.381(8)
C3C H3C 0.9500
C4D C3D 1.371(8)
C4D H4D 0.9500
C9B C10B 1.566(9)
C9B H9BB 0.9900
C9B H9BA 0.9900
C4C H4C 0.9500
C2C C1C 1.500(9)
C5B C4B 1.388(7)
C5B C6B 1.393(8)
C9A C10A 1.528(8)
C9A H9AA 0.9900
C9A H9AB 0.9900
C6A C7A 1.365(8)
C6A H6A 0.9500
C3A C2A 1.371(8)
C3A H3A 0.9500
C6C H6C 0.9500
C2A C7A 1.393(8)
C2A C1A 1.502(8)
C4B C3B 1.378(8)
C4B H4B 0.9500
C2D C7D 1.379(9)
C2D C3D 1.400(9)
C2D C1D 1.502(9)
C3B C2B 1.395(8)
C3B H3B 0.9500
C2B C7B 1.397(8)
C2B C1B 1.494(8)
C1B H1BC 0.9800
C1B H1BB 0.9800
C1B H1BA 0.9800
C7B C6B 1.377(8)
C7B H7B 0.9500
C7D H7D 0.9500
C6B H6B 0.9500
C7A H7A 0.9500
C1A H1AC 0.9800
C1A H1AB 0.9800
C1A H1AA 0.9800
C1C H1CB 0.9800
C1C H1CC 0.9800
C1C H1CA 0.9800
C1D H1DB 0.9800
C1D H1DA 0.9800
C1D H1DC 0.9800
C10A C11A 1.514(8)
C10A H10G 0.9900
C10A H10H 0.9900
C3D H3D 0.9500
C12B C11B 1.522(10)
C12B H12A 0.9800
C12B H12B 0.9800
C12B H12C 0.9800
C10D C11D 1.517(8)
C10D H10F 0.9900
C10D H10E 0.9900
C12C C11C 1.517(10)
C12C H12E 0.9800
C12C H12F 0.9800
C12C H12D 0.9800
C11C C10C 1.508(9)
C11C H11B 0.9900
C11C H11A 0.9900
C11A C12A 1.523(9)
C11A H11G 0.9900
C11A H11H 0.9900
C10C H10B 0.9900
C10C H10A 0.9900
C12A H12K 0.9800
C12A H12J 0.9800
C12A H12L 0.9800
C12D C11D 1.533(9)
C12D H12G 0.9800
C12D H12I 0.9800
C12D H12H 0.9800
C11D H11F 0.9900
C11D H11E 0.9900
C11B C10B 1.467(9)
C11B H11D 0.9900
C11B H11C 0.9900
C10B H10D 0.9900
C10B H10C 0.9900

loop_
_geom_hbond_atom_site_label_D
_geom_hbond_atom_site_label_H
_geom_hbond_atom_site_label_A
_geom_hbond_distance_DH
_geom_hbond_distance_HA
_geom_hbond_distance_DA
_geom_hbond_angle_DHA
_geom_hbond_site_symmetry_A
N1B H1B O3A 0.88 1.96 2.784(6) 155.4 .
N1C H1C O3D 0.88 1.94 2.707(5) 145.5 .
N2C H2C O3D 0.88 2.17 2.931(6) 145.0 .
N2C H2C O2D 0.88 2.33 3.043(5) 138.2 .
N2D H2D O2C 0.88 2.57 3.247(6) 133.9 1_455
N2D H2D O3C 0.88 2.24 2.982(6) 141.8 1_455
N2A H2A O2B 0.88 2.29 3.013(6) 138.8 2_554
N2A H2A O3B 0.88 2.31 3.065(6) 144.4 2_554
N2B H2B O3A 0.88 2.11 2.895(6) 147.5 .
N2B H2B O2A 0.88 2.46 3.109(6) 130.9 .
N1D H1D O3C 0.88 1.93 2.723(6) 148.4 1_455
N1A H1A O3B 0.88 1.92 2.735(6) 153.9 2_554
C4A H4A O1B 0.95 2.54 3.296(7) 136.5 1_655
C9B H9BB O1A 0.99 2.54 3.429(7) 149.8 2
C4C H4C O1D 0.95 2.45 3.165(7) 132.2 2_665
C9A H9AA O1A 0.99 2.45 3.270(6) 139.9 1_455

loop_
_geom_torsion_atom_site_label_1
_geom_torsion_atom_site_label_2
_geom_torsion_atom_site_label_3
_geom_torsion_atom_site_label_4
_geom_torsion
O2B S1B N1B C8B -40.2(5)
O1B S1B N1B C8B -169.6(4)
C5B S1B N1B C8B 76.3(5)
O3C C8C N1C S1C -15.0(8)
N2C C8C N1C S1C 165.5(4)
O2C S1C N1C C8C 49.3(5)
O1C S1C N1C C8C 177.7(5)
C5C S1C N1C C8C -68.8(5)
O3C C8C N2C C9C -8.2(9)
N1C C8C N2C C9C 171.3(5)
O2C S1C C5C C4C 21.3(6)
O1C S1C C5C C4C -109.5(5)
N1C S1C C5C C4C 140.4(5)
O2C S1C C5C C6C -164.5(5)
O1C S1C C5C C6C 64.7(5)
N1C S1C C5C C6C -45.3(5)
O3D C8D N2D C9D 6.8(8)
N1D C8D N2D C9D -172.4(5)
O3D C8D N1D S1D 0.9(8)
N2D C8D N1D S1D -179.8(4)
O2D S1D N1D C8D -33.3(5)
O1D S1D N1D C8D -162.6(4)
C5D S1D N1D C8D 83.5(5)
C9A N2A C8A O3A 1.0(8)
C9A N2A C8A N1A -178.5(5)
O2D S1D C5D C4D 34.3(5)
O1D S1D C5D C4D 166.5(5)
N1D S1D C5D C4D -82.7(5)
O2D S1D C5D C6D -146.9(5)
O1D S1D C5D C6D -14.7(5)
N1D S1D C5D C6D 96.1(5)
C8C N2C C9C C10C -84.2(6)
O1A S1A C5A C4A -113.5(5)
O2A S1A C5A C4A 18.0(5)
N1A S1A C5A C4A 136.1(5)
O1A S1A C5A C6A 61.9(5)
O2A S1A C5A C6A -166.6(5)
N1A S1A C5A C6A -48.5(5)
C9B N2B C8B O3B 12.4(9)
C9B N2B C8B N1B -167.8(5)
S1B N1B C8B O3B 2.9(8)
S1B N1B C8B N2B -176.8(4)
O3A C8A N1A S1A 9.0(7)
N2A C8A N1A S1A -171.5(4)
O1A S1A N1A C8A 172.6(4)
O2A S1A N1A C8A 43.0(5)
C5A S1A N1A C8A -72.9(5)
C8D N2D C9D C10D 74.4(6)
C6A C5A C4A C3A 0.7(9)
S1A C5A C4A C3A 176.1(4)
C4D C5D C6D C7D -0.8(9)
S1D C5D C6D C7D -179.6(5)
C6D C5D C4D C3D -0.1(9)
S1D C5D C4D C3D 178.7(5)
C8B N2B C9B C10B 89.2(7)
C2C C3C C4C C5C 0.3(9)
C6C C5C C4C C3C -1.5(9)
S1C C5C C4C C3C 172.8(5)
C4C C3C C2C C7C 0.8(9)
C4C C3C C2C C1C -179.0(6)
C6C C7C C2C C3C -0.9(10)
C6C C7C C2C C1C 179.0(6)
O2B S1B C5B C4B 29.9(5)
O1B S1B C5B C4B 161.1(4)
N1B S1B C5B C4B -87.9(5)
O2B S1B C5B C6B -150.6(5)
O1B S1B C5B C6B -19.3(5)
N1B S1B C5B C6B 91.7(5)
C8A N2A C9A C10A -104.5(6)
C4A C5A C6A C7A -1.7(9)
S1A C5A C6A C7A -177.0(5)
C5A C4A C3A C2A 0.3(9)
C2C C7C C6C C5C -0.3(10)
C4C C5C C6C C7C 1.4(9)
S1C C5C C6C C7C -172.8(5)
C4A C3A C2A C7A -0.4(9)
C4A C3A C2A C1A 177.1(6)
C6B C5B C4B C3B 1.0(9)
S1B C5B C4B C3B -179.4(5)
C5B C4B C3B C2B -1.0(9)
C4B C3B C2B C7B 0.2(9)
C4B C3B C2B C1B -179.9(6)
C3B C2B C7B C6B 0.5(9)
C1B C2B C7B C6B -179.4(6)
C3D C2D C7D C6D -0.5(10)
C1D C2D C7D C6D -178.7(6)
C5D C6D C7D C2D 1.1(9)
C2B C7B C6B C5B -0.4(9)
C4B C5B C6B C7B -0.3(9)
S1B C5B C6B C7B -179.9(5)
C5A C6A C7A C2A 1.7(9)
C3A C2A C7A C6A -0.6(9)
C1A C2A C7A C6A -178.1(6)
N2A C9A C10A C11A 61.6(7)
C5D C4D C3D C2D 0.7(9)
C7D C2D C3D C4D -0.4(10)
C1D C2D C3D C4D 177.8(6)
N2D C9D C10D C11D 63.2(7)
C9A C10A C11A C12A -177.6(6)
C12C C11C C10C C9C 178.1(7)
N2C C9C C10C C11C -71.4(7)
C9D C10D C11D C12D -177.2(5)
C12B C11B C10B C9B -177.2(7)
N2B C9B C10B C11B 174.0(6)
